data_7037611
loop_
_publ_author_name
'Orr, Samantha A.'
'Kennedy, Alan R.'
'Liggat, John J.'
'McLellan, Ross'
'Mulvey, Robert E.'
'Robertson, Stuart D.'

_publ_section_title
;
 Accessible heavier s-block dihydropyridines: structural elucidation and
 reactivity of isolable molecular hydride sources.
;
_journal_issue 14
_journal_name_full 'Dalton transactions (Cambridge, England : 2003)'
_journal_page_first 6234
_journal_page_last 6240
_journal_paper_doi 10.1039/c5dt04224k
_journal_volume 45
_journal_year 2016
_chemical_formula_moiety 'C36 H74 N8 Na2'
_chemical_formula_sum 'C36 H74 N8 Na2'
_chemical_formula_weight 665.02
_chemical_properties_physical 'Air-sensitive, Moisture-sensitive, Oxygen-sensitive'
_space_group_crystal_system monoclinic
_space_group_IT_number 14
_space_group_name_H-M_alt 'P 1 21/n 1'
_symmetry_Int_Tables_number 14
_symmetry_space_group_name_Hall '-P 2yn'
_symmetry_space_group_name_H-M 'P 1 21/n 1'
_atom_sites_solution_primary direct
_audit_creation_date 2015-06-11
_audit_creation_method
;
Olex2 1.2
(compiled 2015.01.26 svn.r3150 for OlexSys, GUI svn.r4998)
;
_audit_update_record
;
2015-10-24 deposited with the CCDC.
2015-12-04 downloaded from the CCDC.
;
_cell_angle_alpha 90
_cell_angle_beta 104.163(9)
_cell_angle_gamma 90
_cell_formula_units_Z 2
_cell_length_a 9.9788(9)
_cell_length_b 13.1357(10)
_cell_length_c 16.5894(15)
_cell_measurement_reflns_used 4503
_cell_measurement_temperature 123.3
_cell_measurement_theta_max 27.8602
_cell_measurement_theta_min 2.9628
_cell_volume 2108.4(3)
_computing_cell_refinement
;
CrysAlisPro, Oxford Diffraction Ltd.,
Version 1.171.34.40 (release 27-08-2010 CrysAlis171 .NET)
(compiled Aug 27 2010,11:50:40)
;
_computing_data_collection
;
CrysAlisPro, Oxford Diffraction Ltd.,
Version 1.171.34.40 (release 27-08-2010 CrysAlis171 .NET)
(compiled Aug 27 2010,11:50:40)
;
_computing_data_reduction
;
CrysAlisPro, Oxford Diffraction Ltd.,
Version 1.171.34.40 (release 27-08-2010 CrysAlis171 .NET)
(compiled Aug 27 2010,11:50:40)
;
_computing_molecular_graphics 'Olex2 (Dolomanov et al., 2009)'
_computing_publication_material 'Olex2 (Dolomanov et al., 2009)'
_computing_structure_refinement 'olex2.refine (Bourhis et al., 2015)'
_computing_structure_solution 'ShelXS (Sheldrick, 2008)'
_diffrn_ambient_temperature 123.3
_diffrn_detector_area_resol_mean 16.0727
_diffrn_measured_fraction_theta_full 0.9969
_diffrn_measured_fraction_theta_max 0.9697
_diffrn_measurement_details
;
  1 omega -100.00   16.00   1.0000   45.0000
omega____ theta____ kappa____ phi______ frames
    -      -22.5801  -37.0000  170.0000 116

  2 omega  -96.00   18.00   1.0000   45.0000
omega____ theta____ kappa____ phi______ frames
    -      -22.5801  -37.0000  -60.0000 114

  3 omega -109.00  -32.00   1.0000   45.0000
omega____ theta____ kappa____ phi______ frames
    -      -22.5801  179.0000    0.0000 77

  4 omega  -98.00  -73.00   1.0000   45.0000
omega____ theta____ kappa____ phi______ frames
    -      -22.5801  -77.0000   90.0000 25

  5 omega  -64.00   55.00   1.0000   45.0000
omega____ theta____ kappa____ phi______ frames
    -      -22.5801   37.0000  -30.0000 119
;
_diffrn_measurement_device_type 'Xcalibur, Eos'
_diffrn_measurement_method '\w scans'
_diffrn_orient_matrix_UB_11 -0.0412397000
_diffrn_orient_matrix_UB_12 0.0159546000
_diffrn_orient_matrix_UB_13 0.0185742000
_diffrn_orient_matrix_UB_21 0.0594018000
_diffrn_orient_matrix_UB_22 0.0143683000
_diffrn_orient_matrix_UB_23 0.0193656000
_diffrn_orient_matrix_UB_31 -0.0119070000
_diffrn_orient_matrix_UB_32 0.0163750000
_diffrn_orient_matrix_UB_33 -0.0350252000
_diffrn_radiation_monochromator graphite
_diffrn_radiation_type 'Mo K\a'
_diffrn_radiation_wavelength 0.71073
_diffrn_reflns_av_R_equivalents 0.0356
_diffrn_reflns_av_unetI/netI 0.0438
_diffrn_reflns_limit_h_max 12
_diffrn_reflns_limit_h_min -12
_diffrn_reflns_limit_k_max 16
_diffrn_reflns_limit_k_min -16
_diffrn_reflns_limit_l_max 21
_diffrn_reflns_limit_l_min -21
_diffrn_reflns_number 15209
_diffrn_reflns_theta_full 26.0000
_diffrn_reflns_theta_max 26.98
_diffrn_reflns_theta_min 2.97
_diffrn_source 'Oxford Diffraction Xcalibur E'
_exptl_absorpt_coefficient_mu 0.081
_exptl_absorpt_correction_T_max 1.00000
_exptl_absorpt_correction_T_min 0.88522
_exptl_absorpt_correction_type multi-scan
_exptl_absorpt_process_details
;
CrysAlisPro, Oxford Diffraction Ltd.,
Version 1.171.34.40 (release 27-08-2010 CrysAlis171 .NET)
(compiled Aug 27 2010,11:50:40)
Empirical absorption correction using spherical harmonics,
 implemented in SCALE3 ABSPACK scaling algorithm.
;
_exptl_crystal_colour 'clear colourless'
_exptl_crystal_colour_lustre clear
_exptl_crystal_colour_primary colourless
_exptl_crystal_density_diffrn 1.0474
_exptl_crystal_description fragment
_exptl_crystal_F_000 736.3194
_exptl_crystal_size_max 0.3
_exptl_crystal_size_mid 0.2
_exptl_crystal_size_min 0.15
_refine_diff_density_max 0.7546
_refine_diff_density_min -0.3000
_refine_diff_density_rms 0.0684
_refine_ls_d_res_high 0.7833
_refine_ls_d_res_low 6.8590
_refine_ls_goodness_of_fit_ref 1.0471
_refine_ls_hydrogen_treatment mixed
_refine_ls_matrix_type full
_refine_ls_number_constraints 54
_refine_ls_number_parameters 215
_refine_ls_number_reflns 4446
_refine_ls_number_restraints 0
_refine_ls_restrained_S_all 1.0471
_refine_ls_R_factor_all 0.0863
_refine_ls_R_factor_gt 0.0576
_refine_ls_shift/su_max 0.0000
_refine_ls_shift/su_mean 0.0000
_refine_ls_structure_factor_coef Fsqd
_refine_ls_weighting_details 'w=1/[\s^2^(Fo^2^)+(0.0523P)^2^+1.0361P] where P=(Fo^2^+2Fc^2^)/3'
_refine_ls_weighting_scheme calc
_refine_ls_wR_factor_gt 0.1248
_refine_ls_wR_factor_ref 0.1428
_reflns_Friedel_coverage 0.0
_reflns_limit_h_max 9
_reflns_limit_h_min -12
_reflns_limit_k_max 16
_reflns_limit_k_min 0
_reflns_limit_l_max 21
_reflns_limit_l_min -8
_reflns_number_gt 3204
_reflns_number_total 4446
_reflns_threshold_expression I>=2u(I)
_cod_data_source_file c5dt04224k2.cif
_cod_data_source_block 5
_cod_depositor_comments 'Adding full bibliography for 7037610--7037614.cif.'
_cod_database_code 7037611
_reflns_odcompleteness_completeness 99.78
_reflns_odcompleteness_iscentric 1
_reflns_odcompleteness_theta 25.63
_olex2_refinement_description
;
1. Fixed Uiso
 At 1.2 times of:
  All C(H) groups, All C(H,H) groups
 At 1.5 times of:
  All C(H,H,H) groups
2.a Ternary CH refined with riding coordinates:
 C3(H3)
2.b Secondary CH2 refined with riding coordinates:
 C12(H12b,H12a), C13(H13a,H13b), C15(H15a,H15b), C16(H16a,H16b)
2.c Aromatic/amide H refined with riding coordinates:
 C1(H1), C2(H2), C4(H4), C5(H5)
2.d Idealised Me refined as rotating group:
 C7(H7a,H7b,H7c), C8(H8a,H8b,H8c), C9(H9a,H9b,H9c), C10(H10c,H10a,H10b),
 C11(H11a,H11b,H11c), C14(H14a,H14b,H14c), C17(H17a,H17b,H17c), C18(H18a,H18b,
 H18c)
;
_olex2_submission_original_sample_id RMSO3
_olex2_submission_special_instructions 'No special instructions were received'

loop_
_space_group_symop_id
_space_group_symop_operation_xyz
1 x,y,z
2 -x+1/2,y+1/2,-z+1/2
3 -x,-y,-z
4 x-1/2,-y-1/2,z-1/2

loop_
_atom_site_label
_atom_site_type_symbol
_atom_site_fract_x
_atom_site_fract_y
_atom_site_fract_z
_atom_site_U_iso_or_equiv
_atom_site_adp_type
_atom_site_occupancy
_atom_site_refinement_flags_posn
Na1 Na -0.05236(7) -0.11906(5) 0.49464(4) 0.0278(2) Uani 1.000000 .
N1 N -0.02101(18) 0.00658(13) 0.60440(10) 0.0354(4) Uani 1.000000 .
N2 N -0.31998(18) -0.14228(15) 0.45051(12) 0.0440(5) Uani 1.000000 .
N3 N -0.11084(18) -0.29051(12) 0.42176(11) 0.0374(4) Uani 1.000000 .
N4 N 0.13330(17) -0.25392(13) 0.56450(10) 0.0338(4) Uani 1.000000 .
C1 C -0.1409(2) 0.05747(15) 0.60511(12) 0.0347(5) Uani 1.000000 .
H1 H -0.2027(2) 0.06895(15) 0.55243(12) 0.0416(6) Uiso 1.000000 R
C2 C -0.1814(2) 0.09291(15) 0.67122(12) 0.0329(5) Uani 1.000000 .
H2 H -0.2643(2) 0.13143(15) 0.66222(12) 0.0395(5) Uiso 1.000000 R
C3 C -0.1002(2) 0.07393(15) 0.75927(12) 0.0315(4) Uani 1.000000 .
H3 H -0.0843(2) 0.14132(15) 0.78807(12) 0.0378(5) Uiso 1.000000 R
C4 C 0.03871(19) 0.03287(14) 0.75450(12) 0.0292(4) Uani 1.000000 .
H4 H 0.11017(19) 0.02889(14) 0.80417(12) 0.0351(5) Uiso 1.000000 R
C5 C 0.0657(2) 0.00175(14) 0.68315(12) 0.0309(4) Uani 1.000000 .
H5 H 0.1545(2) -0.02689(14) 0.68722(12) 0.0371(5) Uiso 1.000000 R
C6 C -0.1769(2) 0.00458(19) 0.80984(13) 0.0425(5) Uani 1.000000 .
C7 C -0.2024(3) -0.1001(2) 0.77057(16) 0.0558(7) Uani 1.000000 .
H7a H -0.2450(16) -0.1440(4) 0.8051(6) 0.0837(10) Uiso 1.000000 GR
H7b H -0.2643(14) -0.0942(3) 0.7150(5) 0.0837(10) Uiso 1.000000 GR
H7c H -0.1143(3) -0.1299(6) 0.7663(10) 0.0837(10) Uiso 1.000000 GR
C8 C -0.3137(3) 0.0549(3) 0.81228(17) 0.0652(8) Uani 1.000000 .
H8a H -0.3761(8) 0.0535(14) 0.7566(3) 0.0978(12) Uiso 1.000000 GR
H8b H -0.3559(10) 0.0179(9) 0.8510(10) 0.0978(12) Uiso 1.000000 GR
H8c H -0.2969(4) 0.1257(5) 0.8308(12) 0.0978(12) Uiso 1.000000 GR
C9 C -0.0892(3) -0.0045(2) 0.89913(14) 0.0610(8) Uani 1.000000 .
H9a H -0.1405(8) -0.0427(12) 0.9325(3) 0.0915(11) Uiso 1.000000 GR
H9b H -0.0029(9) -0.0403(13) 0.89925(19) 0.0915(11) Uiso 1.000000 GR
H9c H -0.0679(16) 0.0637(2) 0.9228(4) 0.0915(11) Uiso 1.000000 GR
C10 C -0.3532(3) -0.1687(2) 0.52880(17) 0.0610(7) Uani 1.000000 .
H10c H -0.3401(19) -0.1089(4) 0.5652(5) 0.0915(11) Uiso 1.000000 GR
H10a H -0.4496(6) -0.1912(14) 0.5178(2) 0.0915(11) Uiso 1.000000 GR
H10b H -0.2923(13) -0.2237(10) 0.5559(6) 0.0915(11) Uiso 1.000000 GR
C11 C -0.4006(2) -0.0528(2) 0.41534(17) 0.0579(7) Uani 1.000000 .
H11a H -0.4993(3) -0.0692(4) 0.4030(10) 0.0869(10) Uiso 1.000000 GR
H11b H -0.3807(14) 0.0033(5) 0.4554(5) 0.0869(10) Uiso 1.000000 GR
H11c H -0.3757(13) -0.0326(8) 0.3640(6) 0.0869(10) Uiso 1.000000 GR
C12 C -0.3514(3) -0.2232(2) 0.38848(17) 0.0569(7) Uani 1.000000 .
H12b H -0.4484(3) -0.2451(2) 0.38193(17) 0.0683(8) Uiso 1.000000 R
H12a H -0.3428(3) -0.1959(2) 0.33434(17) 0.0683(8) Uiso 1.000000 R
C13 C -0.2589(2) -0.31367(18) 0.41046(18) 0.0562(7) Uani 1.000000 .
H13a H -0.2863(2) -0.36530(18) 0.36599(18) 0.0674(8) Uiso 1.000000 R
H13b H -0.2728(2) -0.34385(18) 0.46249(18) 0.0674(8) Uiso 1.000000 R
C14 C -0.0778(3) -0.27672(18) 0.34161(14) 0.0500(6) Uani 1.000000 .
H14a H 0.0209(4) -0.2617(13) 0.35036(15) 0.0749(9) Uiso 1.000000 GR
H14b H -0.1000(17) -0.3392(5) 0.3087(4) 0.0749(9) Uiso 1.000000 GR
H14c H -0.1321(13) -0.2201(8) 0.3119(5) 0.0749(9) Uiso 1.000000 GR
C15 C -0.0265(2) -0.37165(15) 0.46825(14) 0.0416(5) Uani 1.000000 .
H15a H -0.0694(2) -0.39506(15) 0.51286(14) 0.0499(6) Uiso 1.000000 R
H15b H -0.0257(2) -0.42991(15) 0.43051(14) 0.0499(6) Uiso 1.000000 R
C16 C 0.1208(2) -0.33981(16) 0.50673(14) 0.0412(5) Uani 1.000000 .
H16a H 0.1655(2) -0.32121(16) 0.46170(14) 0.0495(6) Uiso 1.000000 R
H16b H 0.1715(2) -0.39872(16) 0.53677(14) 0.0495(6) Uiso 1.000000 R
C17 C 0.0840(2) -0.27935(18) 0.63790(14) 0.0464(6) Uani 1.000000 .
H17a H -0.0154(4) -0.2932(12) 0.62133(19) 0.0696(9) Uiso 1.000000 GR
H17b H 0.1328(12) -0.3398(8) 0.6647(6) 0.0696(9) Uiso 1.000000 GR
H17c H 0.1016(15) -0.2221(5) 0.6769(5) 0.0696(9) Uiso 1.000000 GR
C18 C 0.2781(2) -0.22392(19) 0.59155(15) 0.0483(6) Uani 1.000000 .
H18a H 0.2865(3) -0.1645(8) 0.6282(8) 0.0724(9) Uiso 1.000000 GR
H18b H 0.3323(3) -0.2804(5) 0.6217(9) 0.0724(9) Uiso 1.000000 GR
H18c H 0.3130(5) -0.2066(12) 0.54291(16) 0.0724(9) Uiso 1.000000 GR

loop_
_atom_site_aniso_label
_atom_site_aniso_U_11
_atom_site_aniso_U_22
_atom_site_aniso_U_33
_atom_site_aniso_U_12
_atom_site_aniso_U_13
_atom_site_aniso_U_23
Na1 0.0299(4) 0.0268(4) 0.0271(4) -0.0038(3) 0.0076(3) -0.0008(3)
N1 0.0456(10) 0.0353(9) 0.0273(9) -0.0072(8) 0.0130(7) -0.0020(7)
N2 0.0338(10) 0.0517(12) 0.0492(11) -0.0124(9) 0.0154(8) -0.0224(9)
N3 0.0407(10) 0.0249(9) 0.0453(11) -0.0037(7) 0.0080(8) -0.0016(8)
N4 0.0338(9) 0.0321(9) 0.0361(9) 0.0008(7) 0.0098(7) 0.0065(7)
C1 0.0395(11) 0.0357(11) 0.0250(10) -0.0116(9) 0.0006(8) 0.0063(9)
C2 0.0293(10) 0.0324(10) 0.0342(11) 0.0024(8) 0.0023(8) 0.0071(9)
C3 0.0336(10) 0.0317(10) 0.0287(10) 0.0044(8) 0.0067(8) -0.0049(8)
C4 0.0301(10) 0.0306(10) 0.0244(10) 0.0028(8) 0.0015(8) 0.0003(8)
C5 0.0336(10) 0.0271(10) 0.0346(11) 0.0013(8) 0.0134(8) 0.0029(8)
C6 0.0411(12) 0.0619(15) 0.0274(11) 0.0066(11) 0.0139(9) 0.0029(10)
C7 0.0648(17) 0.0593(16) 0.0477(15) -0.0134(13) 0.0224(12) 0.0117(12)
C8 0.0457(14) 0.107(2) 0.0496(15) 0.0125(15) 0.0245(12) 0.0048(15)
C9 0.0580(15) 0.098(2) 0.0310(12) 0.0146(15) 0.0183(11) 0.0114(13)
C10 0.0560(16) 0.0608(17) 0.0719(19) -0.0070(13) 0.0268(14) -0.0020(14)
C11 0.0386(13) 0.0688(18) 0.0608(17) -0.0018(12) 0.0014(11) -0.0095(14)
C12 0.0419(14) 0.0590(16) 0.0650(17) -0.0104(12) 0.0040(12) -0.0217(13)
C13 0.0475(14) 0.0371(13) 0.0789(19) -0.0178(11) 0.0058(13) -0.0169(12)
C14 0.0618(16) 0.0363(12) 0.0480(14) -0.0077(11) 0.0062(11) 0.0012(11)
C15 0.0573(14) 0.0235(10) 0.0464(13) -0.0011(10) 0.0174(11) 0.0010(9)
C16 0.0445(13) 0.0329(11) 0.0487(13) 0.0107(10) 0.0161(10) 0.0087(10)
C17 0.0536(14) 0.0464(13) 0.0402(13) -0.0048(11) 0.0132(11) 0.0079(11)
C18 0.0364(12) 0.0473(14) 0.0588(15) 0.0021(10) 0.0071(11) 0.0134(12)

loop_
_atom_type_symbol
_atom_type_scat_dispersion_real
_atom_type_scat_dispersion_imag
_atom_type_scat_Cromer_Mann_a1
_atom_type_scat_Cromer_Mann_a2
_atom_type_scat_Cromer_Mann_a3
_atom_type_scat_Cromer_Mann_a4
_atom_type_scat_Cromer_Mann_b1
_atom_type_scat_Cromer_Mann_b2
_atom_type_scat_Cromer_Mann_b3
_atom_type_scat_Cromer_Mann_b4
_atom_type_scat_Cromer_Mann_c
_atom_type_scat_source
_atom_type_scat_dispersion_source
H 0.00000 0.00000 0.49300 0.32291 0.14019 0.04081 10.51090 26.12570 3.14236 57.79970 0.0030380000826 'International Tables Volume C Table 6.1.1.4 (pp. 500-502)' 'Henke, Gullikson and Davis, At. Data and Nucl. Data Tables, 1993, 54, 2'
C 0.00347 0.00161 2.31000 1.02000 1.58860 0.86500 20.84390 10.20750 0.56870 51.65120 0.215599998832 'International Tables Volume C Table 6.1.1.4 (pp. 500-502)' 'Henke, Gullikson and Davis, At. Data and Nucl. Data Tables, 1993, 54, 2'
N 0.00653 0.00323 12.21260 3.13220 2.01250 1.16630 0.00570 9.89330 28.99750 0.58260 -11.5290002823 'International Tables Volume C Table 6.1.1.4 (pp. 500-502)' 'Henke, Gullikson and Davis, At. Data and Nucl. Data Tables, 1993, 54, 2'
Na 0.03665 0.02467 4.76260 3.17360 1.26740 1.11280 3.28500 8.84220 0.31360 129.42400 0.675999999046 'International Tables Volume C Table 6.1.1.4 (pp. 500-502)' 'Henke, Gullikson and Davis, At. Data and Nucl. Data Tables, 1993, 54, 2'

loop_
_geom_angle_atom_site_label_1
_geom_angle_atom_site_label_2
_geom_angle_atom_site_label_3
_geom_angle
_geom_angle_site_symmetry_3
N2 Na1 N1 109.61(7) 3_556
N2 Na1 N1 103.05(6) .
N3 Na1 N1 106.57(6) 3_556
N3 Na1 N1 158.35(6) .
N3 Na1 N2 70.40(6) .
N4 Na1 N1 114.16(6) 3_556
N4 Na1 N1 100.43(6) .
N4 Na1 N2 127.57(6) .
N4 Na1 N3 70.63(6) .
C1 N1 Na1 96.67(12) 3_556
C1 N1 Na1 112.70(13) .
C5 N1 Na1 116.19(12) 3_556
C5 N1 Na1 128.04(13) .
C5 N1 C1 111.09(16) .
C10 N2 Na1 102.60(14) .
C11 N2 Na1 116.31(14) .
C11 N2 C10 108.89(19) .
C12 N2 Na1 108.16(13) .
C12 N2 C10 113.5(2) .
C12 N2 C11 107.57(19) .
C13 N3 Na1 110.34(13) .
C14 N3 Na1 104.23(12) .
C14 N3 C13 110.66(19) .
C15 N3 Na1 111.03(12) .
C15 N3 C13 110.33(17) .
C15 N3 C14 110.11(18) .
C16 N4 Na1 107.06(12) .
C17 N4 Na1 100.24(13) .
C17 N4 C16 112.16(17) .
C18 N4 Na1 119.58(13) .
C18 N4 C16 109.19(17) .
C18 N4 C17 108.41(17) .
H1 C1 N1 116.09(11) .
C2 C1 N1 127.81(18) .
C2 C1 H1 116.09(12) .
H2 C2 C1 118.76(12) .
C3 C2 C1 122.48(18) .
C3 C2 H2 118.76(11) .
H3 C3 C2 107.54(11) .
C4 C3 C2 106.93(16) .
C4 C3 H3 107.54(10) .
C6 C3 C2 113.57(17) .
C6 C3 H3 107.54(11) .
C6 C3 C4 113.43(17) .
H4 C4 C3 118.61(10) .
C5 C4 C3 122.78(17) .
C5 C4 H4 118.61(12) .
C4 C5 N1 127.37(18) .
H5 C5 N1 116.31(11) .
H5 C5 C4 116.31(12) .
C7 C6 C3 110.59(17) .
C8 C6 C3 108.7(2) .
C8 C6 C7 110.3(2) .
C9 C6 C3 109.08(19) .
C9 C6 C7 110.0(2) .
C9 C6 C8 108.15(19) .
H7a C7 C6 109.5 .
H7b C7 C6 109.5 .
H7b C7 H7a 109.5 .
H7c C7 C6 109.5 .
H7c C7 H7a 109.5 .
H7c C7 H7b 109.5 .
H8a C8 C6 109.5 .
H8b C8 C6 109.5 .
H8b C8 H8a 109.5 .
H8c C8 C6 109.5 .
H8c C8 H8a 109.5 .
H8c C8 H8b 109.5 .
H9a C9 C6 109.5 .
H9b C9 C6 109.5 .
H9b C9 H9a 109.5 .
H9c C9 C6 109.5 .
H9c C9 H9a 109.5 .
H9c C9 H9b 109.5 .
H10c C10 N2 109.5 .
H10a C10 N2 109.5 .
H10a C10 H10c 109.5 .
H10b C10 N2 109.5 .
H10b C10 H10c 109.5 .
H10b C10 H10a 109.5 .
H11a C11 N2 109.5 .
H11b C11 N2 109.5 .
H11b C11 H11a 109.5 .
H11c C11 N2 109.5 .
H11c C11 H11a 109.5 .
H11c C11 H11b 109.5 .
H12b C12 N2 108.94(12) .
H12a C12 N2 108.94(14) .
H12a C12 H12b 107.7 .
C13 C12 N2 113.2(2) .
C13 C12 H12b 108.94(13) .
C13 C12 H12a 108.94(16) .
C12 C13 N3 113.99(19) .
H13a C13 N3 108.75(12) .
H13a C13 C12 108.75(13) .
H13b C13 N3 108.75(13) .
H13b C13 C12 108.75(16) .
H13b C13 H13a 107.6 .
H14a C14 N3 109.5 .
H14b C14 N3 109.5 .
H14b C14 H14a 109.5 .
H14c C14 N3 109.5 .
H14c C14 H14a 109.5 .
H14c C14 H14b 109.5 .
H15a C15 N3 108.89(12) .
H15b C15 N3 108.89(11) .
H15b C15 H15a 107.7 .
C16 C15 N3 113.41(17) .
C16 C15 H15a 108.89(12) .
C16 C15 H15b 108.89(12) .
C15 C16 N4 114.07(17) .
H16a C16 N4 108.74(11) .
H16a C16 C15 108.74(12) .
H16b C16 N4 108.74(11) .
H16b C16 C15 108.74(11) .
H16b C16 H16a 107.6 .
H17a C17 N4 109.5 .
H17b C17 N4 109.5 .
H17b C17 H17a 109.5 .
H17c C17 N4 109.5 .
H17c C17 H17a 109.5 .
H17c C17 H17b 109.5 .
H18a C18 N4 109.5 .
H18b C18 N4 109.5 .
H18b C18 H18a 109.5 .
H18c C18 N4 109.5 .
H18c C18 H18a 109.5 .
H18c C18 H18b 109.5 .

loop_
_geom_bond_atom_site_label_1
_geom_bond_atom_site_label_2
_geom_bond_distance
_geom_bond_site_symmetry_2
Na1 Na1 3.2888(14) 3_556
Na1 N1 2.4510(17) 3_556
Na1 N1 2.4204(18) .
Na1 N2 2.6084(19) .
Na1 N3 2.5552(18) .
Na1 N4 2.6196(18) .
N1 C1 1.373(3) .
N1 C5 1.381(3) .
N2 C10 1.459(3) .
N2 C11 1.462(3) .
N2 C12 1.459(3) .
N3 C13 1.475(3) .
N3 C14 1.457(3) .
N3 C15 1.457(3) .
N4 C16 1.466(3) .
N4 C17 1.459(3) .
N4 C18 1.459(3) .
C1 H1 0.9500 .
C1 C2 1.341(3) .
C2 H2 0.9500 .
C2 C3 1.508(3) .
C3 H3 1.0000 .
C3 C4 1.507(3) .
C3 C6 1.560(3) .
C4 H4 0.9500 .
C4 C5 1.340(3) .
C5 H5 0.9500 .
C6 C7 1.517(4) .
C6 C8 1.526(3) .
C6 C9 1.530(3) .
C7 H7a 0.9800 .
C7 H7b 0.9800 .
C7 H7c 0.9800 .
C8 H8a 0.9800 .
C8 H8b 0.9800 .
C8 H8c 0.9800 .
C9 H9a 0.9800 .
C9 H9b 0.9800 .
C9 H9c 0.9800 .
C10 H10c 0.9800 .
C10 H10a 0.9800 .
C10 H10b 0.9800 .
C11 H11a 0.9800 .
C11 H11b 0.9800 .
C11 H11c 0.9800 .
C12 H12b 0.9900 .
C12 H12a 0.9900 .
C12 C13 1.494(4) .
C13 H13a 0.9900 .
C13 H13b 0.9900 .
C14 H14a 0.9800 .
C14 H14b 0.9800 .
C14 H14c 0.9800 .
C15 H15a 0.9900 .
C15 H15b 0.9900 .
C15 C16 1.511(3) .
C16 H16a 0.9900 .
C16 H16b 0.9900 .
C17 H17a 0.9800 .
C17 H17b 0.9800 .
C17 H17c 0.9800 .
C18 H18a 0.9800 .
C18 H18b 0.9800 .
C18 H18c 0.9800 .
